data_2211161
loop_
_publ_author_name
'Xie, Xue-Qun'
'Yang, Chun-Long'
'Li, Qian-Jin'
'Luo, Jin-Xiang'

_publ_section_title
Dichlorobis(1-{[2-(2,4-dichlorophenyl)-1,3-dioxolan-2-yl]methyl}-1<i>H</i>-1,2,4-triazole-\k<i>N</i>^4^)zinc(II)
_journal_coeditor_code OB3027
_journal_issue 11
_journal_name_full 'Acta Crystallographica Section E'
_journal_page_first m3096
_journal_page_last m3097
_journal_paper_doi 10.1107/S1600536806042723
_journal_volume 62
_journal_year 2006
_chemical_formula_iupac '[Zn Cl2 (C12 H11 Cl2 N3 O2)2]'
_chemical_formula_moiety 'C24 H22 Cl6 N6 O4 Zn'
_chemical_formula_sum 'C24 H22 Cl6 N6 O4 Zn'
_chemical_formula_weight 736.55
_chemical_melting_point 459
_chemical_name_systematic
;
Dichlorobis{1-[2-(2,4-dichlorophenyl)-1,3-dioxolan-2-ylmethyl]-
1H-1,2,4-triazole-\kN^4^}zinc(II)
;
_space_group_IT_number 5
_symmetry_cell_setting monoclinic
_symmetry_space_group_name_Hall 'C 2y'
_symmetry_space_group_name_H-M 'C 1 2 1'
_atom_sites_solution_hydrogens geom
_atom_sites_solution_primary direct
_atom_sites_solution_secondary difmap
_cell_angle_alpha 90.00
_cell_angle_beta 103.958(4)
_cell_angle_gamma 90.00
_cell_formula_units_Z 2
_cell_length_a 16.662(4)
_cell_length_b 5.5801(13)
_cell_length_c 16.295(4)
_cell_measurement_reflns_used 1793
_cell_measurement_temperature 298(2)
_cell_measurement_theta_max 26.21
_cell_measurement_theta_min 2.51
_cell_volume 1470.3(6)
_computing_cell_refinement 'SAINT (Bruker, 2000)'
_computing_data_collection 'SMART (Bruker, 2000)'
_computing_data_reduction SAINT
_computing_molecular_graphics SHELXTL
_computing_publication_material SHELXTL
_computing_structure_refinement SHELXTL
_computing_structure_solution 'SHELXTL (Bruker, 2000)'
_diffrn_ambient_temperature 298(2)
_diffrn_measured_fraction_theta_full 0.995
_diffrn_measured_fraction_theta_max 0.995
_diffrn_measurement_device_type 'Bruker SMART APEX CCD area-detector'
_diffrn_measurement_method '\f and \w'
_diffrn_radiation_monochromator graphite
_diffrn_radiation_source 'sealed tube'
_diffrn_radiation_type MoK\a
_diffrn_radiation_wavelength 0.71073
_diffrn_reflns_av_R_equivalents 0.0578
_diffrn_reflns_av_sigmaI/netI 0.0676
_diffrn_reflns_limit_h_max 20
_diffrn_reflns_limit_h_min -19
_diffrn_reflns_limit_k_max 6
_diffrn_reflns_limit_k_min -6
_diffrn_reflns_limit_l_max 20
_diffrn_reflns_limit_l_min -15
_diffrn_reflns_number 3983
_diffrn_reflns_theta_full 26.00
_diffrn_reflns_theta_max 26.00
_diffrn_reflns_theta_min 2.52
_exptl_absorpt_coefficient_mu 1.424
_exptl_absorpt_correction_T_max 0.704
_exptl_absorpt_correction_T_min 0.657
_exptl_absorpt_correction_type multi-scan
_exptl_absorpt_process_details '(SADABS; Bruker, 2000)'
_exptl_crystal_colour colorless
_exptl_crystal_density_diffrn 1.664
_exptl_crystal_density_method 'not measured'
_exptl_crystal_description prism
_exptl_crystal_F_000 744
_exptl_crystal_size_max 0.30
_exptl_crystal_size_mid 0.26
_exptl_crystal_size_min 0.24
_refine_diff_density_max 0.754
_refine_diff_density_min -0.606
_refine_ls_abs_structure_details 'Flack (1983), 1145 Friedel pairs'
_refine_ls_abs_structure_Flack 0.037(19)
_refine_ls_extinction_method none
_refine_ls_goodness_of_fit_ref 0.994
_refine_ls_hydrogen_treatment constr
_refine_ls_matrix_type full
_refine_ls_number_parameters 186
_refine_ls_number_reflns 2745
_refine_ls_number_restraints 1
_refine_ls_restrained_S_all 0.993
_refine_ls_R_factor_all 0.0522
_refine_ls_R_factor_gt 0.0480
_refine_ls_shift/su_max 0.000
_refine_ls_shift/su_mean 0.000
_refine_ls_structure_factor_coef Fsqd
_refine_ls_weighting_details 'calc w=1/[\s^2^(Fo^2^)+(0.0608P)^2^] where P=(Fo^2^+2Fc^2^)/3'
_refine_ls_weighting_scheme calc
_refine_ls_wR_factor_gt 0.1113
_refine_ls_wR_factor_ref 0.1138
_reflns_number_gt 2461
_reflns_number_total 2745
_reflns_threshold_expression I>2\s(I)
_cod_data_source_file ob3027.cif
_cod_data_source_block I
_cod_original_sg_symbol_H-M 'C 2'
_cod_database_code 2211161
_cod_database_fobs_code 2211161

loop_
_symmetry_equiv_pos_as_xyz
'x, y, z'
'-x, y, -z'
'x+1/2, y+1/2, z'
'-x+1/2, y+1/2, -z'

loop_
_atom_site_type_symbol
_atom_site_label
_atom_site_fract_x
_atom_site_fract_y
_atom_site_fract_z
_atom_site_U_iso_or_equiv
_atom_site_adp_type
_atom_site_calc_flag
_atom_site_refinement_flags
_atom_site_occupancy
C C1 0.2572(3) 1.0299(8) 0.2971(3) 0.0360(11) Uani d . 1
C C2 0.1887(3) 1.1696(9) 0.2950(3) 0.0396(11) Uani d . 1
C C3 0.1386(3) 1.1313(13) 0.3504(3) 0.0516(13) Uani d . 1
H H3 0.0929 1.2285 0.3486 0.062 Uiso calc R 1
C C4 0.1570(3) 0.9524(12) 0.4066(3) 0.0539(15) Uani d . 1
C C5 0.2238(4) 0.8069(12) 0.4123(3) 0.0604(16) Uani d . 1
H H5 0.2357 0.6844 0.4521 0.073 Uiso calc R 1
C C6 0.2734(3) 0.8483(11) 0.3566(3) 0.0535(14) Uani d . 1
H H6 0.3191 0.7505 0.3593 0.064 Uiso calc R 1
C C7 0.3117(3) 1.0501(8) 0.2345(3) 0.0362(11) Uani d . 1
C C8 0.2656(3) 0.9419(10) 0.1503(3) 0.0420(11) Uani d . 1
H H8A 0.2458 0.7835 0.1601 0.050 Uiso calc R 1
H H8B 0.2179 1.0406 0.1258 0.050 Uiso calc R 1
C C9 0.3676(3) 0.7487(9) 0.0837(3) 0.0381(11) Uani d . 1
H H9 0.3740 0.6079 0.1151 0.046 Uiso calc R 1
C C10 0.3773(3) 1.0162(9) -0.0015(3) 0.0427(12) Uani d . 1
H H10 0.3942 1.1002 -0.0436 0.051 Uiso calc R 1
C C11 0.4503(3) 1.0826(11) 0.2890(3) 0.0519(12) Uani d . 1
H H11A 0.4880 1.0722 0.2522 0.062 Uiso calc R 1
H H11B 0.4809 1.0503 0.3466 0.062 Uiso calc R 1
C C12 0.4114(3) 1.3230(11) 0.2830(3) 0.0498(13) Uani d . 1
H H12A 0.4025 1.3735 0.3371 0.060 Uiso calc R 1
H H12B 0.4449 1.4418 0.2633 0.060 Uiso calc R 1
Cl Cl1 0.15906(8) 1.4006(3) 0.22328(8) 0.0563(4) Uani d . 1
Cl Cl2 0.09348(10) 0.9034(5) 0.47553(10) 0.0921(7) Uani d . 1
Cl Cl3 0.53721(7) 0.3978(2) 0.12156(7) 0.0476(3) Uani d . 1
N N1 0.3180(2) 0.9241(7) 0.0911(2) 0.0362(8) Uani d . 1
N N2 0.3225(2) 1.1004(9) 0.0360(2) 0.0439(8) Uani d . 1
N N3 0.4072(2) 0.8009(7) 0.0250(2) 0.0367(9) Uani d . 1
O O1 0.3848(2) 0.9181(6) 0.2637(2) 0.0453(8) Uani d . 1
O O2 0.3356(2) 1.2854(6) 0.22318(19) 0.0409(8) Uani d . 1
Zn Zn1 0.5000 0.60209(12) 0.0000 0.0388(2) Uani d S 1

loop_
_atom_site_aniso_label
_atom_site_aniso_U_11
_atom_site_aniso_U_22
_atom_site_aniso_U_33
_atom_site_aniso_U_12
_atom_site_aniso_U_13
_atom_site_aniso_U_23
C1 0.037(2) 0.041(3) 0.032(2) 0.0012(19) 0.0117(18) -0.0027(18)
C2 0.039(2) 0.044(3) 0.034(2) -0.001(2) 0.0075(19) -0.0021(19)
C3 0.035(2) 0.073(4) 0.049(3) 0.004(3) 0.015(2) -0.003(3)
C4 0.044(3) 0.085(4) 0.036(3) -0.015(3) 0.016(2) -0.007(3)
C5 0.069(4) 0.070(4) 0.047(3) -0.002(3) 0.023(3) 0.018(3)
C6 0.052(3) 0.061(4) 0.052(3) 0.013(3) 0.020(2) 0.010(3)
C7 0.033(2) 0.042(3) 0.037(2) 0.0072(19) 0.0158(18) 0.003(2)
C8 0.037(2) 0.049(3) 0.046(3) -0.003(2) 0.021(2) -0.007(2)
C9 0.044(3) 0.036(3) 0.038(2) 0.004(2) 0.017(2) 0.005(2)
C10 0.048(3) 0.044(3) 0.039(3) -0.001(2) 0.018(2) 0.006(2)
C11 0.040(2) 0.051(3) 0.059(3) 0.001(3) 0.001(2) 0.000(3)
C12 0.043(3) 0.057(3) 0.047(3) -0.002(3) 0.007(2) -0.006(2)
Cl1 0.0551(7) 0.0551(8) 0.0605(8) 0.0152(7) 0.0171(6) 0.0125(7)
Cl2 0.0693(9) 0.159(2) 0.0597(9) -0.0256(13) 0.0384(8) 0.0040(12)
Cl3 0.0486(6) 0.0580(8) 0.0398(6) 0.0098(6) 0.0175(5) 0.0060(6)
N1 0.0336(18) 0.042(2) 0.0351(19) 0.0008(18) 0.0134(15) -0.0004(17)
N2 0.048(2) 0.042(2) 0.044(2) 0.004(2) 0.0157(17) 0.004(2)
N3 0.037(2) 0.043(2) 0.0346(19) 0.0015(18) 0.0178(17) 0.0014(17)
O1 0.0387(18) 0.046(2) 0.053(2) 0.0113(17) 0.0154(16) 0.0004(17)
O2 0.0351(17) 0.048(2) 0.0404(18) 0.0030(15) 0.0109(15) 0.0017(15)
Zn1 0.0347(4) 0.0484(5) 0.0381(4) 0.000 0.0184(3) 0.000

loop_
_atom_type_symbol
_atom_type_description
_atom_type_scat_dispersion_real
_atom_type_scat_dispersion_imag
_atom_type_scat_source
C C 0.0033 0.0016 'International Tables Vol C Tables 4.2.6.8 and 6.1.1.4'
H H 0.0000 0.0000 'International Tables Vol C Tables 4.2.6.8 and 6.1.1.4'
N N 0.0061 0.0033 'International Tables Vol C Tables 4.2.6.8 and 6.1.1.4'
O O 0.0106 0.0060 'International Tables Vol C Tables 4.2.6.8 and 6.1.1.4'
Zn Zn 0.2839 1.4301 'International Tables Vol C Tables 4.2.6.8 and 6.1.1.4'
Cl Cl 0.1484 0.1585 'International Tables Vol C Tables 4.2.6.8 and 6.1.1.4'

loop_
_geom_angle_atom_site_label_1
_geom_angle_atom_site_label_2
_geom_angle_atom_site_label_3
_geom_angle_site_symmetry_1
_geom_angle_site_symmetry_3
_geom_angle
_geom_angle_publ_flag
C2 C1 C6 . . 116.8(4) ?
C2 C1 C7 . . 124.5(4) ?
C6 C1 C7 . . 118.5(4) ?
C1 C2 C3 . . 121.6(5) ?
C1 C2 Cl1 . . 122.6(4) ?
C3 C2 Cl1 . . 115.8(4) ?
C4 C3 C2 . . 119.1(5) ?
C4 C3 H3 . . 120.5 ?
C2 C3 H3 . . 120.5 ?
C3 C4 C5 . . 122.6(5) ?
C3 C4 Cl2 . . 119.0(4) ?
C5 C4 Cl2 . . 118.4(5) ?
C4 C5 C6 . . 117.5(5) ?
C4 C5 H5 . . 121.2 ?
C6 C5 H5 . . 121.2 ?
C1 C6 C5 . . 122.4(5) ?
C1 C6 H6 . . 118.8 ?
C5 C6 H6 . . 118.8 ?
O2 C7 O1 . . 106.6(4) ?
O2 C7 C1 . . 113.1(3) ?
O1 C7 C1 . . 110.0(3) ?
O2 C7 C8 . . 110.6(4) ?
O1 C7 C8 . . 107.7(4) ?
C1 C7 C8 . . 108.7(4) ?
N1 C8 C7 . . 111.8(4) ?
N1 C8 H8A . . 109.3 ?
C7 C8 H8A . . 109.3 ?
N1 C8 H8B . . 109.3 ?
C7 C8 H8B . . 109.3 ?
H8A C8 H8B . . 107.9 ?
N1 C9 N3 . . 109.9(4) ?
N1 C9 H9 . . 125.0 ?
N3 C9 H9 . . 125.0 ?
N2 C10 N3 . . 115.1(4) ?
N2 C10 H10 . . 122.5 ?
N3 C10 H10 . . 122.5 ?
O1 C11 C12 . . 105.9(4) ?
O1 C11 H11A . . 110.6 ?
C12 C11 H11A . . 110.6 ?
O1 C11 H11B . . 110.6 ?
C12 C11 H11B . . 110.6 ?
H11A C11 H11B . . 108.7 ?
O2 C12 C11 . . 102.4(4) ?
O2 C12 H12A . . 111.3 ?
C11 C12 H12A . . 111.3 ?
O2 C12 H12B . . 111.3 ?
C11 C12 H12B . . 111.3 ?
H12A C12 H12B . . 109.2 ?
C9 N1 N2 . . 110.3(4) ?
C9 N1 C8 . . 127.5(4) ?
N2 N1 C8 . . 122.2(4) ?
C10 N2 N1 . . 102.0(4) ?
C9 N3 C10 . . 102.7(4) ?
C9 N3 Zn1 . . 124.5(3) ?
C10 N3 Zn1 . . 132.4(3) ?
C7 O1 C11 . . 107.8(4) ?
C7 O2 C12 . . 106.5(4) ?
N3 Zn1 N3 2_655 . 113.5(2) yes
N3 Zn1 Cl3 2_655 2_655 99.38(11) ?
N3 Zn1 Cl3 . 2_655 113.28(11) yes
N3 Zn1 Cl3 2_655 . 113.28(11) ?
N3 Zn1 Cl3 . . 99.38(11) yes
Cl3 Zn1 Cl3 2_655 . 118.80(8) yes

loop_
_geom_bond_atom_site_label_1
_geom_bond_atom_site_label_2
_geom_bond_site_symmetry_2
_geom_bond_distance
_geom_bond_publ_flag
C1 C2 . 1.376(6) ?
C1 C6 . 1.383(7) ?
C1 C7 . 1.524(6) ?
C2 C3 . 1.386(6) ?
C2 Cl1 . 1.730(5) ?
C3 C4 . 1.339(9) ?
C3 H3 . 0.9300 ?
C4 C5 . 1.363(8) ?
C4 Cl2 . 1.741(5) ?
C5 C6 . 1.385(7) ?
C5 H5 . 0.9300 ?
C6 H6 . 0.9300 ?
C7 O2 . 1.398(6) ?
C7 O1 . 1.404(5) ?
C7 C8 . 1.526(6) ?
C8 N1 . 1.451(5) ?
C8 H8A . 0.9700 ?
C8 H8B . 0.9700 ?
C9 N1 . 1.305(6) ?
C9 N3 . 1.320(6) ?
C9 H9 . 0.9300 ?
C10 N2 . 1.301(6) ?
C10 N3 . 1.332(6) ?
C10 H10 . 0.9300 ?
C11 O1 . 1.410(6) ?
C11 C12 . 1.483(8) ?
C11 H11A . 0.9700 ?
C11 H11B . 0.9700 ?
C12 O2 . 1.412(6) ?
C12 H12A . 0.9700 ?
C12 H12B . 0.9700 ?
Zn1 Cl3 . 2.2394(13) yes
N1 N2 . 1.347(6) ?
Zn1 N3 . 2.023(4) ?
Zn1 N3 2_655 2.023(4) yes
Zn1 Cl3 2_655 2.2394(13) ?

loop_
_geom_hbond_atom_site_label_D
_geom_hbond_atom_site_label_H
_geom_hbond_atom_site_label_A
_geom_hbond_site_symmetry_A
_geom_hbond_distance_DH
_geom_hbond_distance_HA
_geom_hbond_distance_DA
_geom_hbond_angle_DHA
_geom_hbond_publ_flag
C8 H8A Cl1 1_545 0.97 2.90 3.835(5) 161.3 yes
C9 H9 O2 1_545 0.93 2.70 3.566(6) 155.3 yes
C10 H10 Cl3 2_665 0.93 2.52 3.426(5) 163.3 yes
